data_1559475
loop_
_publ_author_name
'Hajib, Sara'
'Boukhssas, Salaheddine'
'Aouine, Younas'
'Alami, Anouar'
'Faraj, Hassane'
'Zouihri, Hafid'
'El Bali, Brahim'
'Lachkar, Mohammed'

_publ_section_title
;
 4,4-Bis(hydroxymethyl)-2-phenyl-2-oxazoline
;
_journal_issue 4
_journal_name_full Molbank
_journal_page_first M1163
_journal_paper_doi 10.3390/M1163
_journal_volume 2020
_journal_year 2020
_chemical_formula_moiety 'C11 H13 N O3'
_chemical_formula_sum 'C11 H13 N O3'
_chemical_formula_weight 207.22
_space_group_crystal_system monoclinic
_space_group_IT_number 15
_space_group_name_Hall '-C 2yc'
_space_group_name_H-M_alt 'C 1 2/c 1'
_atom_sites_solution_hydrogens mixed
_audit_creation_method SHELXL-2018/3
_audit_update_record
;
2020-09-04 # Formatted by publCIF

;
_cell_angle_alpha 90
_cell_angle_beta 114.2670(10)
_cell_angle_gamma 90
_cell_formula_units_Z 8
_cell_length_a 15.8302(5)
_cell_length_b 10.1380(3)
_cell_length_c 14.2916(7)
_cell_measurement_reflns_used 325
_cell_measurement_temperature 296(2)
_cell_measurement_theta_max 26.2
_cell_measurement_theta_min 1.7
_cell_volume 2090.95(14)
_computing_cell_refinement 'SAINT (Bruker, 2005)'
_computing_data_collection 'APEX2 (Bruker, 2005)'
_computing_data_reduction 'SAINT (Bruker, 2005)'
_computing_molecular_graphics 'PLATON (Spek, 2009)'
_computing_publication_material 'publCIF (Westrip, 2010)'
_computing_structure_refinement 'SHELXL97 (Sheldrick, 2008)'
_computing_structure_solution 'SHELXS97 (Sheldrick, 2008)'
_diffrn_ambient_temperature 296(2)
_diffrn_measured_fraction_theta_full 0.996
_diffrn_measured_fraction_theta_max 0.996
_diffrn_measurement_device_type 'Bruker APEXII CCD detector'
_diffrn_measurement_method '\w and \f'
_diffrn_radiation_monochromator graphite
_diffrn_radiation_source 'fine-focus sealed tube'
_diffrn_radiation_type MoK\a
_diffrn_radiation_wavelength 0.71073
_diffrn_reflns_av_R_equivalents 0.0262
_diffrn_reflns_av_unetI/netI 0.0084
_diffrn_reflns_Laue_measured_fraction_full 0.996
_diffrn_reflns_Laue_measured_fraction_max 0.996
_diffrn_reflns_limit_h_max 19
_diffrn_reflns_limit_h_min -19
_diffrn_reflns_limit_k_max 12
_diffrn_reflns_limit_k_min -12
_diffrn_reflns_limit_l_max 17
_diffrn_reflns_limit_l_min -17
_diffrn_reflns_number 42887
_diffrn_reflns_point_group_measured_fraction_full 0.996
_diffrn_reflns_point_group_measured_fraction_max 0.996
_diffrn_reflns_theta_full 25.242
_diffrn_reflns_theta_max 25.999
_diffrn_reflns_theta_min 4.020
_exptl_absorpt_coefficient_mu 0.096
_exptl_absorpt_correction_type none
_exptl_crystal_colour colourless
_exptl_crystal_density_diffrn 1.317
_exptl_crystal_density_method 'not measured'
_exptl_crystal_description prism
_exptl_crystal_F_000 880
_exptl_crystal_size_max 0.34
_exptl_crystal_size_mid 0.27
_exptl_crystal_size_min 0.25
_refine_diff_density_max 0.466
_refine_diff_density_min -0.182
_refine_diff_density_rms 0.042
_refine_ls_extinction_coef 0.0107(16)
_refine_ls_extinction_expression Fc^*^=kFc[1+0.001xFc^2^\l^3^/sin(2\q)]^-1/4^
_refine_ls_extinction_method 'SHELXL-2018/3 (Sheldrick 2018)'
_refine_ls_goodness_of_fit_ref 1.065
_refine_ls_hydrogen_treatment mixed
_refine_ls_matrix_type full
_refine_ls_number_parameters 145
_refine_ls_number_reflns 2053
_refine_ls_number_restraints 2
_refine_ls_restrained_S_all 1.067
_refine_ls_R_factor_all 0.0529
_refine_ls_R_factor_gt 0.0439
_refine_ls_shift/su_max 0.000
_refine_ls_shift/su_mean 0.000
_refine_ls_structure_factor_coef Fsqd
_refine_ls_weighting_details 'w=1/[\s^2^(Fo^2^)+(0.0669P)^2^+1.6455P] where P=(Fo^2^+2Fc^2^)/3'
_refine_ls_weighting_scheme calc
_refine_ls_wR_factor_gt 0.1213
_refine_ls_wR_factor_ref 0.1289
_reflns_Friedel_coverage 0.000
_reflns_number_gt 1766
_reflns_number_total 2053
_reflns_threshold_expression 'I > 2\s(I)'
_cod_data_source_file s2.cif
_cod_data_source_block shelx
_cod_depositor_comments
;

2022-09-17
Z value and formula fixed to values more according to usual
chemical conventions.                 miguel
;
_cod_original_formula_sum 'C22 H26 N2 O6'
_cod_original_formula_weight 414.45
_cod_original_formula_moiety 'C22 H26 N2 O6'
_cod_original_formula_units_Z 4
_cod_original_sg_symbol_H-M 'C 2/c'
_cod_database_code 1559475
_publcif_datablock.id {c3fb45ab-1843-4df9-9ca6-1c95715c8c35}

_shelx_shelxl_version_number 2018/3
_shelx_space_group_comment
;
The symmetry employed for this shelxl refinement is uniquely defined
by the following loop, which should always be used as a source of
symmetry information in preference to the above space-group names.
They are only intended as comments.
;
_publcif_info_exptl_table_max_cols 4
_publcif_info_exptl_table_use_headnotes n
_publcif_funding_html
;
;

loop_
_space_group_symop_operation_xyz
'x, y, z'
'-x, y, -z+1/2'
'x+1/2, y+1/2, z'
'-x+1/2, y+1/2, -z+1/2'
'-x, -y, -z'
'x, -y, z-1/2'
'-x+1/2, -y+1/2, -z'
'x+1/2, -y+1/2, z-1/2'

loop_
_atom_site_label
_atom_site_type_symbol
_atom_site_fract_x
_atom_site_fract_y
_atom_site_fract_z
_atom_site_U_iso_or_equiv
_atom_site_adp_type
_atom_site_occupancy
_atom_site_site_symmetry_order
_atom_site_calc_flag
_atom_site_refinement_flags_posn
_atom_site_refinement_flags_adp
_atom_site_refinement_flags_occupancy
_atom_site_disorder_assembly
_atom_site_disorder_group
N1 N 0.04485(8) 0.34212(12) 0.16387(9) 0.0296(3) Uani 1 1 d . . . . .
O3 O 0.15988(7) 0.19324(11) 0.20555(9) 0.0392(3) Uani 1 1 d . . . . .
C7 C 0.06832(9) 0.22189(14) 0.16696(10) 0.0283(3) Uani 1 1 d . . . . .
C10 C 0.13038(9) 0.42246(15) 0.19933(10) 0.0317(4) Uani 1 1 d . . . . .
O2 O 0.12474(8) 0.45370(13) 0.36665(8) 0.0434(3) Uani 1 1 d D . . . .
C6 C 0.00497(10) 0.10874(14) 0.13146(11) 0.0322(4) Uani 1 1 d . . . . .
C9 C 0.20744(10) 0.31760(16) 0.23873(12) 0.0389(4) Uani 1 1 d . . . . .
H9A H 0.252206 0.330998 0.209381 0.047 Uiso 1 1 calc R U . . .
H9B H 0.239356 0.320805 0.312945 0.047 Uiso 1 1 calc R U . . .
C11 C 0.13243(12) 0.51797(16) 0.28266(12) 0.0391(4) Uani 1 1 d . . . . .
H11A H 0.189989 0.567321 0.307247 0.047 Uiso 1 1 calc R U . . .
H11B H 0.081871 0.580358 0.253166 0.047 Uiso 1 1 calc R U . . .
C12 C 0.13225(12) 0.49979(16) 0.10898(12) 0.0413(4) Uani 1 1 d . . . . .
H12A H 0.077561 0.554988 0.079201 0.050 Uiso 1 1 calc R U . . .
H12B H 0.186596 0.555998 0.131548 0.050 Uiso 1 1 calc R U . . .
O1 O 0.13448(10) 0.40795(13) 0.03560(10) 0.0560(4) Uani 1 1 d D . . . .
C1 C -0.09000(11) 0.12971(18) 0.08278(13) 0.0435(4) Uani 1 1 d . . . . .
H1 H -0.113213 0.215276 0.073207 0.052 Uiso 1 1 calc R U . . .
C5 C 0.03819(13) -0.01964(17) 0.14381(15) 0.0473(4) Uani 1 1 d . . . . .
H5 H 0.101559 -0.035554 0.176206 0.057 Uiso 1 1 calc R U . . .
C3 C -0.11663(16) -0.1026(2) 0.06086(17) 0.0623(6) Uani 1 1 d . . . . .
H3 H -0.157301 -0.173405 0.037400 0.075 Uiso 1 1 calc R U . . .
C2 C -0.15001(13) 0.0244(2) 0.04859(16) 0.0567(5) Uani 1 1 d . . . . .
H2 H -0.213541 0.039311 0.016986 0.068 Uiso 1 1 calc R U . . .
C4 C -0.02314(16) -0.12397(19) 0.10783(17) 0.0632(6) Uani 1 1 d . . . . .
H4 H -0.000484 -0.209777 0.115702 0.076 Uiso 1 1 calc R U . . .
H1O H 0.1341(18) 0.453(2) -0.0202(16) 0.091(8) Uiso 1 1 d D . . . .
H2O H 0.0715(12) 0.418(2) 0.3476(17) 0.067(7) Uiso 1 1 d D . . . .

loop_
_atom_site_aniso_label
_atom_site_aniso_U_11
_atom_site_aniso_U_22
_atom_site_aniso_U_33
_atom_site_aniso_U_23
_atom_site_aniso_U_13
_atom_site_aniso_U_12
N1 0.0269(6) 0.0327(7) 0.0300(6) -0.0018(5) 0.0124(5) -0.0021(5)
O3 0.0264(5) 0.0380(6) 0.0491(7) 0.0002(5) 0.0114(5) 0.0023(4)
C7 0.0270(7) 0.0343(8) 0.0256(6) 0.0016(5) 0.0128(5) 0.0016(5)
C10 0.0304(7) 0.0356(8) 0.0307(7) -0.0026(6) 0.0141(6) -0.0061(6)
O2 0.0417(6) 0.0605(8) 0.0307(6) -0.0079(5) 0.0174(5) -0.0169(5)
C6 0.0350(8) 0.0342(8) 0.0309(7) -0.0036(6) 0.0170(6) -0.0032(6)
C9 0.0271(7) 0.0457(9) 0.0403(8) -0.0033(7) 0.0103(6) -0.0045(6)
C11 0.0456(9) 0.0412(9) 0.0358(8) -0.0075(6) 0.0219(7) -0.0118(7)
C12 0.0552(10) 0.0378(8) 0.0373(8) -0.0026(6) 0.0254(7) -0.0081(7)
O1 0.0886(10) 0.0486(8) 0.0438(7) -0.0042(6) 0.0402(7) -0.0096(7)
C1 0.0353(8) 0.0453(9) 0.0497(9) -0.0105(7) 0.0172(7) -0.0042(7)
C5 0.0475(10) 0.0384(9) 0.0560(10) -0.0004(8) 0.0211(8) 0.0025(7)
C3 0.0703(13) 0.0540(12) 0.0696(13) -0.0221(10) 0.0360(11) -0.0296(10)
C2 0.0435(10) 0.0666(13) 0.0619(12) -0.0212(10) 0.0235(9) -0.0182(9)
C4 0.0830(15) 0.0353(10) 0.0748(14) -0.0072(9) 0.0360(12) -0.0081(9)

loop_
_atom_type_symbol
_atom_type_description
_atom_type_scat_dispersion_real
_atom_type_scat_dispersion_imag
_atom_type_scat_source
C C 0.0033 0.0016 'International Tables Vol C Tables 4.2.6.8 and 6.1.1.4'
H H 0.0000 0.0000 'International Tables Vol C Tables 4.2.6.8 and 6.1.1.4'
N N 0.0061 0.0033 'International Tables Vol C Tables 4.2.6.8 and 6.1.1.4'
O O 0.0106 0.0060 'International Tables Vol C Tables 4.2.6.8 and 6.1.1.4'

loop_
_geom_angle_atom_site_label_1
_geom_angle_atom_site_label_2
_geom_angle_atom_site_label_3
_geom_angle
_geom_angle_site_symmetry_1
_geom_angle_site_symmetry_3
_geom_angle_publ_flag
C7 N1 C10 107.64(11) . . ?
C7 O3 C9 105.83(11) . . ?
N1 C7 O3 117.98(13) . . ?
N1 C7 C6 126.07(13) . . ?
O3 C7 C6 115.95(12) . . ?
N1 C10 C12 109.10(11) . . ?
N1 C10 C11 109.87(11) . . ?
C12 C10 C11 109.52(13) . . ?
N1 C10 C9 102.77(11) . . ?
C12 C10 C9 112.16(12) . . ?
C11 C10 C9 113.17(12) . . ?
C11 O2 H2O 110.2(16) . . ?
C5 C6 C1 118.87(15) . . ?
C5 C6 C7 121.26(14) . . ?
C1 C6 C7 119.86(14) . . ?
O3 C9 C10 104.76(11) . . ?
O3 C9 H9A 110.8 . . ?
C10 C9 H9A 110.8 . . ?
O3 C9 H9B 110.8 . . ?
C10 C9 H9B 110.8 . . ?
H9A C9 H9B 108.9 . . ?
O2 C11 C10 112.87(13) . . ?
O2 C11 H11A 109.0 . . ?
C10 C11 H11A 109.0 . . ?
O2 C11 H11B 109.0 . . ?
C10 C11 H11B 109.0 . . ?
H11A C11 H11B 107.8 . . ?
O1 C12 C10 107.78(13) . . ?
O1 C12 H12A 110.1 . . ?
C10 C12 H12A 110.1 . . ?
O1 C12 H12B 110.1 . . ?
C10 C12 H12B 110.1 . . ?
H12A C12 H12B 108.5 . . ?
C12 O1 H1O 109.0(17) . . ?
C2 C1 C6 120.36(17) . . ?
C2 C1 H1 119.8 . . ?
C6 C1 H1 119.8 . . ?
C4 C5 C6 119.89(17) . . ?
C4 C5 H5 120.1 . . ?
C6 C5 H5 120.1 . . ?
C4 C3 C2 119.50(17) . . ?
C4 C3 H3 120.2 . . ?
C2 C3 H3 120.2 . . ?
C3 C2 C1 120.48(18) . . ?
C3 C2 H2 119.8 . . ?
C1 C2 H2 119.8 . . ?
C3 C4 C5 120.90(19) . . ?
C3 C4 H4 119.5 . . ?
C5 C4 H4 119.5 . . ?

loop_
_geom_bond_atom_site_label_1
_geom_bond_atom_site_label_2
_geom_bond_distance
_geom_bond_site_symmetry_2
_geom_bond_publ_flag
N1 C7 1.2698(19) . ?
N1 C10 1.4796(17) . ?
O3 C7 1.3536(17) . ?
O3 C9 1.4449(18) . ?
C7 C6 1.470(2) . ?
C10 C12 1.521(2) . ?
C10 C11 1.525(2) . ?
C10 C9 1.540(2) . ?
O2 C11 1.4143(19) . ?
O2 H2O 0.854(16) . ?
C6 C5 1.388(2) . ?
C6 C1 1.389(2) . ?
C9 H9A 0.9700 . ?
C9 H9B 0.9700 . ?
C11 H11A 0.9700 . ?
C11 H11B 0.9700 . ?
C12 O1 1.414(2) . ?
C12 H12A 0.9700 . ?
C12 H12B 0.9700 . ?
O1 H1O 0.917(17) . ?
C1 C2 1.378(2) . ?
C1 H1 0.9300 . ?
C5 C4 1.384(3) . ?
C5 H5 0.9300 . ?
C3 C4 1.368(3) . ?
C3 C2 1.375(3) . ?
C3 H3 0.9300 . ?
C2 H2 0.9300 . ?
C4 H4 0.9300 . ?

loop_
_publcif_info_datablock.id
_publcif_info_datablock.publ_exptl
_publcif_info_datablock.publ_geom
_publcif_info_datablock.structure
{c3fb45ab-1843-4df9-9ca6-1c95715c8c35} y y y

loop_
_publcif_info_exptl_table_extra_item
sin_theta_over_lambda_max

loop_
_publcif_info_exptl_table_header_item
?

loop_
_publcif_info_tables.block_id
_publcif_info_tables.reference_item
{c3fb45ab-1843-4df9-9ca6-1c95715c8c35} '_publcif_info_datablock.publ_exptl'

loop_
_publcif_info_cif.paper_type
?

_cod_database_fobs_code 1559475
